data_2021390
loop_
_publ_author_name
'Shishkina, Svitlana V.'
'Levandovskiy, Igor A.'
'Ukrainets, Igor V.'
'Sidorenko, Lyudmila V.'
'Grinevich, Lina A.'
'Yanchuk, Igor B.'

_publ_section_title
;
 Polymorphic modifications of a
 1<i>H</i>-pyrrolo[3,2,1-<i>ij</i>]quinoline-5-carboxamide possessing
 strong diuretic properties
;
_journal_coeditor_code JX3022
_journal_issue 12
_journal_name_full 'Acta Crystallographica Section C'
_journal_page_first
;
;
_journal_paper_doi 10.1107/S2053229618016352
_journal_volume 74
_journal_year 2018
_chemical_formula_iupac 'C19 H16 N2 O4'
_chemical_formula_sum 'C19 H16 N2 O4'
_chemical_formula_weight 336.34
_chemical_name_systematic
6-Hydroxy-<i>N</i>-(4-methoxyphenyl)-4-oxo-2,4-dihydro-1<i>H</i>-pyrrolo[3,2,1-<i>ij</i>]quinoline-5-carboxamide
_space_group_crystal_system triclinic
_space_group_IT_number 2
_space_group_name_Hall '-P 1'
_space_group_name_H-M_alt 'P -1'
_symmetry_space_group_name_Hall '-P 1'
_symmetry_space_group_name_H-M 'P -1'
_atom_sites_solution_hydrogens mixed
_audit_creation_method SHELXL-2016/6
_cell_angle_alpha 73.761(17)
_cell_angle_beta 87.27(2)
_cell_angle_gamma 76.48(2)
_cell_formula_units_Z 2
_cell_length_a 7.1048(19)
_cell_length_b 10.0882(16)
_cell_length_c 11.5171(17)
_cell_measurement_reflns_used 568
_cell_measurement_temperature 293(2)
_cell_measurement_theta_max 23.0
_cell_measurement_theta_min 3.7
_cell_volume 770.4(3)
_computing_cell_refinement
;
CrysAlis PRO (Agilent, 2013)
;
_computing_data_collection
;
CrysAlis PRO (Agilent, 2013)
;
_computing_data_reduction
;
CrysAlis PRO (Agilent, 2013)
;
_computing_publication_material
;
SHELXL2016 (Sheldrick, 2015b)
;
_computing_structure_refinement
;
SHELXL2016 (Sheldrick, 2015b)
;
_computing_structure_solution
;
SHELXT2014 (Sheldrick, 2015a)
;
_diffrn_ambient_temperature 293(2)
_diffrn_detector_area_resol_mean 16.1827
_diffrn_measured_fraction_theta_full 0.999
_diffrn_measured_fraction_theta_max 0.999
_diffrn_measurement_device_type 'Agilent Xcalibur Sapphire3'
_diffrn_measurement_method \w-scan
_diffrn_radiation_type MoK\a
_diffrn_radiation_wavelength 0.71073
_diffrn_reflns_av_R_equivalents 0.0523
_diffrn_reflns_av_unetI/netI 0.0850
_diffrn_reflns_limit_h_max 8
_diffrn_reflns_limit_h_min -8
_diffrn_reflns_limit_k_max 11
_diffrn_reflns_limit_k_min -11
_diffrn_reflns_limit_l_max 13
_diffrn_reflns_limit_l_min -13
_diffrn_reflns_number 5035
_diffrn_reflns_theta_full 24.999
_diffrn_reflns_theta_max 24.999
_diffrn_reflns_theta_min 3.204
_diffrn_source 'Enhance (Mo) X-ray Source'
_exptl_absorpt_coefficient_mu 0.103
_exptl_absorpt_correction_T_max 1.000
_exptl_absorpt_correction_T_min 0.149
_exptl_absorpt_correction_type multi-scan
_exptl_absorpt_process_details
;
(CrysAlis PRO; Agilent, 2013)
;
_exptl_crystal_colour colourless
_exptl_crystal_density_diffrn 1.450
_exptl_crystal_description stick
_exptl_crystal_F_000 352
_exptl_crystal_size_max 0.200
_exptl_crystal_size_mid 0.050
_exptl_crystal_size_min 0.040
_refine_diff_density_max 0.393
_refine_diff_density_min -0.226
_refine_ls_extinction_method none
_refine_ls_goodness_of_fit_ref 1.016
_refine_ls_hydrogen_treatment mixed
_refine_ls_matrix_type full
_refine_ls_number_parameters 235
_refine_ls_number_reflns 2718
_refine_ls_number_restraints 0
_refine_ls_restrained_S_all 1.016
_refine_ls_R_factor_all 0.1438
_refine_ls_R_factor_gt 0.0881
_refine_ls_shift/su_max 0.001
_refine_ls_shift/su_mean 0.000
_refine_ls_structure_factor_coef Fsqd
_refine_ls_weighting_details 'w=1/[\s^2^(Fo^2^)+(0.1293P)^2^] where P=(Fo^2^+2Fc^2^)/3'
_refine_ls_weighting_scheme calc
_refine_ls_wR_factor_gt 0.2308
_refine_ls_wR_factor_ref 0.2620
_reflns_number_gt 1417
_reflns_number_total 2718
_reflns_threshold_expression 'I > 2\s(I)'
_cod_data_source_file jx3022sup1.cif
_cod_data_source_block 1t
_cod_database_code 2021390
_shelx_space_group_comment
;
The symmetry employed for this shelxl refinement is uniquely defined
by the following loop, which should always be used as a source of
symmetry information in preference to the above space-group names.
They are only intended as comments.
;
_shelx_estimated_absorpt_t_min 0.980
_shelx_estimated_absorpt_t_max 0.996

loop_
_space_group_symop_operation_xyz
'x, y, z'
'-x, -y, -z'

loop_
_atom_site_type_symbol
_atom_site_label
_atom_site_fract_x
_atom_site_fract_y
_atom_site_fract_z
_atom_site_U_iso_or_equiv
_atom_site_adp_type
_atom_site_calc_flag
_atom_site_occupancy
O O1 0.6158(4) 0.7240(3) 0.4080(2) 0.0554(9) Uani d 1
O O2 0.8627(5) 0.2542(3) 0.6600(3) 0.0565(9) Uani d 1
H H2O 0.785(8) 0.312(5) 0.725(4) 0.089(16) Uiso d 1
O O3 0.6756(4) 0.4363(3) 0.7553(2) 0.0541(9) Uani d 1
O O4 0.2556(5) 0.9886(3) 0.9527(3) 0.0738(11) Uani d 1
N N1 0.7900(5) 0.5530(3) 0.3314(3) 0.0469(9) Uani d 1
N N2 0.5565(5) 0.6629(4) 0.6413(3) 0.0466(9) Uani d 1
H H2N 0.557(6) 0.711(5) 0.561(4) 0.065(14) Uiso d 1
C C1 0.8900(6) 0.4165(4) 0.3412(4) 0.0432(10) Uani d 1
C C2 0.9568(6) 0.3965(4) 0.2307(4) 0.0500(11) Uani d 1
C C3 1.0568(7) 0.2640(5) 0.2304(4) 0.0597(13) Uani d 1
H H3 1.102870 0.246277 0.157988 0.072 Uiso calc 1
C C4 1.0913(7) 0.1533(5) 0.3385(4) 0.0601(13) Uani d 1
H H4 1.159102 0.063109 0.336712 0.072 Uiso calc 1
C C5 1.0253(6) 0.1776(4) 0.4473(4) 0.0519(12) Uani d 1
H H5 1.051723 0.104293 0.518496 0.062 Uiso calc 1
C C6 0.9196(6) 0.3112(4) 0.4507(4) 0.0430(10) Uani d 1
C C7 0.8368(6) 0.3535(4) 0.5539(4) 0.0428(10) Uani d 1
C C8 0.7325(6) 0.4912(4) 0.5436(3) 0.0406(10) Uani d 1
C C9 0.7060(6) 0.5986(4) 0.4267(4) 0.0441(10) Uani d 1
C C10 0.7814(7) 0.6378(5) 0.2042(4) 0.0578(12) Uani d 1
H H10A 0.838659 0.718367 0.195402 0.069 Uiso calc 1
H H10B 0.648498 0.672179 0.174520 0.069 Uiso calc 1
C C11 0.8970(7) 0.5370(5) 0.1355(4) 0.0571(12) Uani d 1
H H11A 0.817615 0.528997 0.072698 0.069 Uiso calc 1
H H11B 1.009539 0.569805 0.098909 0.069 Uiso calc 1
C C12 0.6530(6) 0.5287(4) 0.6541(4) 0.0437(10) Uani d 1
C C13 0.4783(6) 0.7331(4) 0.7283(4) 0.0450(10) Uani d 1
C C14 0.4725(6) 0.6697(4) 0.8512(4) 0.0493(11) Uani d 1
H H14 0.518296 0.572238 0.881999 0.059 Uiso calc 1
C C15 0.3972(7) 0.7532(5) 0.9289(4) 0.0524(12) Uani d 1
H H15 0.393262 0.710460 1.011458 0.063 Uiso calc 1
C C16 0.3290(6) 0.8972(4) 0.8850(4) 0.0512(11) Uani d 1
C C17 0.3343(7) 0.9597(5) 0.7615(4) 0.0608(13) Uani d 1
H H17 0.288018 1.057137 0.730553 0.073 Uiso calc 1
C C18 0.4075(7) 0.8786(4) 0.6849(4) 0.0540(12) Uani d 1
H H18 0.409665 0.921938 0.602302 0.065 Uiso calc 1
C C19 0.2421(9) 0.9307(6) 1.0795(4) 0.0862(18) Uani d 1
H H19A 0.173970 1.003741 1.114580 0.129 Uiso calc 1
H H19B 0.369788 0.892847 1.114885 0.129 Uiso calc 1
H H19C 0.173314 0.856348 1.094671 0.129 Uiso calc 1

loop_
_atom_site_aniso_label
_atom_site_aniso_U_11
_atom_site_aniso_U_22
_atom_site_aniso_U_33
_atom_site_aniso_U_12
_atom_site_aniso_U_13
_atom_site_aniso_U_23
O1 0.070(2) 0.0416(18) 0.0480(18) -0.0032(15) 0.0050(15) -0.0103(14)
O2 0.069(2) 0.0414(17) 0.0489(18) -0.0042(15) 0.0029(15) -0.0043(14)
O3 0.069(2) 0.0446(17) 0.0426(17) -0.0066(15) 0.0072(14) -0.0085(14)
O4 0.111(3) 0.0524(19) 0.051(2) -0.0009(18) 0.0165(18) -0.0198(16)
N1 0.056(2) 0.046(2) 0.0363(19) -0.0090(17) 0.0021(16) -0.0100(16)
N2 0.055(2) 0.046(2) 0.038(2) -0.0065(17) 0.0080(17) -0.0147(17)
C1 0.042(3) 0.047(2) 0.044(2) -0.0117(19) 0.0022(19) -0.018(2)
C2 0.050(3) 0.053(3) 0.052(3) -0.012(2) 0.007(2) -0.024(2)
C3 0.059(3) 0.066(3) 0.064(3) -0.015(2) 0.018(2) -0.038(3)
C4 0.061(3) 0.051(3) 0.073(3) -0.012(2) 0.014(3) -0.027(3)
C5 0.057(3) 0.041(2) 0.060(3) -0.013(2) 0.006(2) -0.016(2)
C6 0.043(2) 0.040(2) 0.049(2) -0.0086(19) -0.0025(19) -0.0167(19)
C7 0.040(2) 0.044(2) 0.044(2) -0.0109(19) 0.0004(18) -0.0101(19)
C8 0.043(2) 0.042(2) 0.040(2) -0.0115(19) 0.0064(18) -0.0150(18)
C9 0.050(3) 0.045(3) 0.039(2) -0.012(2) 0.0042(19) -0.0138(19)
C10 0.066(3) 0.061(3) 0.043(3) -0.010(2) 0.009(2) -0.014(2)
C11 0.063(3) 0.066(3) 0.043(2) -0.015(2) 0.005(2) -0.015(2)
C12 0.047(3) 0.045(2) 0.040(2) -0.012(2) 0.0005(19) -0.0119(19)
C13 0.045(3) 0.046(2) 0.044(2) -0.008(2) 0.0045(19) -0.0157(19)
C14 0.058(3) 0.040(2) 0.049(3) -0.008(2) 0.006(2) -0.013(2)
C15 0.064(3) 0.055(3) 0.037(2) -0.012(2) 0.004(2) -0.012(2)
C16 0.060(3) 0.046(3) 0.046(3) -0.004(2) 0.006(2) -0.017(2)
C17 0.080(4) 0.038(2) 0.055(3) -0.001(2) 0.008(2) -0.008(2)
C18 0.065(3) 0.048(3) 0.040(2) -0.006(2) 0.008(2) -0.006(2)
C19 0.122(5) 0.076(4) 0.048(3) 0.009(3) 0.007(3) -0.024(3)

loop_
_atom_type_symbol
_atom_type_description
_atom_type_scat_dispersion_real
_atom_type_scat_dispersion_imag
_atom_type_scat_source
C C 0.0033 0.0016 'International Tables Vol C Tables 4.2.6.8 and 6.1.1.4'
H H 0.0000 0.0000 'International Tables Vol C Tables 4.2.6.8 and 6.1.1.4'
N N 0.0061 0.0033 'International Tables Vol C Tables 4.2.6.8 and 6.1.1.4'
O O 0.0106 0.0060 'International Tables Vol C Tables 4.2.6.8 and 6.1.1.4'

loop_
_geom_angle_atom_site_label_1
_geom_angle_atom_site_label_2
_geom_angle_atom_site_label_3
_geom_angle
C7 O2 H2O 103(3)
C12 O3 H2O 103(2)
C16 O4 C19 117.9(4)
C9 N1 C1 123.8(3)
C9 N1 C10 126.4(3)
C1 N1 C10 109.8(3)
C12 N2 C13 130.6(4)
C12 N2 H2N 108(3)
C13 N2 H2N 121(3)
N1 C1 C2 112.5(3)
N1 C1 C6 122.9(4)
C2 C1 C6 124.6(4)
C3 C2 C1 117.1(4)
C3 C2 C11 135.0(4)
C1 C2 C11 107.8(4)
C2 C3 C4 120.8(4)
C2 C3 H3 119.6
C4 C3 H3 119.6
C5 C4 C3 120.5(4)
C5 C4 H4 119.7
C3 C4 H4 119.7
C4 C5 C6 120.3(4)
C4 C5 H5 119.9
C6 C5 H5 119.9
C1 C6 C5 116.7(4)
C1 C6 C7 115.8(4)
C5 C6 C7 127.6(4)
O2 C7 C8 121.8(4)
O2 C7 C6 116.9(4)
C8 C7 C6 121.3(3)
C7 C8 C9 121.0(4)
C7 C8 C12 118.6(3)
C9 C8 C12 120.3(4)
O1 C9 N1 118.9(4)
O1 C9 C8 125.9(4)
N1 C9 C8 115.2(4)
N1 C10 C11 105.2(3)
N1 C10 H10A 110.7
C11 C10 H10A 110.7
N1 C10 H10B 110.7
C11 C10 H10B 110.7
H10A C10 H10B 108.8
C2 C11 C10 104.5(3)
C2 C11 H11A 110.8
C10 C11 H11A 110.8
C2 C11 H11B 110.8
C10 C11 H11B 110.8
H11A C11 H11B 108.9
O3 C12 N2 122.4(4)
O3 C12 C8 120.5(4)
N2 C12 C8 117.1(3)
C14 C13 C18 118.8(4)
C14 C13 N2 125.4(4)
C18 C13 N2 115.7(4)
C13 C14 C15 119.6(4)
C13 C14 H14 120.2
C15 C14 H14 120.2
C16 C15 C14 121.0(4)
C16 C15 H15 119.5
C14 C15 H15 119.5
O4 C16 C15 125.8(4)
O4 C16 C17 115.2(4)
C15 C16 C17 119.0(4)
C18 C17 C16 120.3(4)
C18 C17 H17 119.8
C16 C17 H17 119.8
C17 C18 C13 121.2(4)
C17 C18 H18 119.4
C13 C18 H18 119.4
O4 C19 H19A 109.5
O4 C19 H19B 109.5
H19A C19 H19B 109.5
O4 C19 H19C 109.5
H19A C19 H19C 109.5
H19B C19 H19C 109.5

loop_
_geom_bond_atom_site_label_1
_geom_bond_atom_site_label_2
_geom_bond_distance
O1 C9 1.241(5)
O2 C7 1.335(5)
O2 H2O 1.12(6)
O3 C12 1.263(4)
O3 H2O 1.44(6)
O4 C16 1.368(5)
O4 C19 1.420(6)
N1 C9 1.365(5)
N1 C1 1.370(5)
N1 C10 1.471(5)
N2 C12 1.337(5)
N2 C13 1.405(5)
N2 H2N 0.92(4)
C1 C2 1.388(6)
C1 C6 1.391(5)
C2 C3 1.360(6)
C2 C11 1.511(6)
C3 C4 1.407(6)
C3 H3 0.9300
C4 C5 1.383(6)
C4 H4 0.9300
C5 C6 1.392(6)
C5 H5 0.9300
C6 C7 1.429(6)
C7 C8 1.388(6)
C8 C9 1.461(5)
C8 C12 1.477(6)
C10 C11 1.527(7)
C10 H10A 0.9700
C10 H10B 0.9700
C11 H11A 0.9700
C11 H11B 0.9700
C13 C14 1.384(6)
C13 C18 1.388(6)
C14 C15 1.401(6)
C14 H14 0.9300
C15 C16 1.373(6)
C15 H15 0.9300
C16 C17 1.388(6)
C17 C18 1.371(6)
C17 H17 0.9300
C18 H18 0.9300
C19 H19A 0.9600
C19 H19B 0.9600
C19 H19C 0.9600

loop_
_geom_hbond_atom_site_label_D
_geom_hbond_atom_site_label_H
_geom_hbond_atom_site_label_A
_geom_hbond_distance_DH
_geom_hbond_distance_HA
_geom_hbond_distance_DA
_geom_hbond_angle_DHA
O2 H2O O3 1.12(6) 1.44(6) 2.488(4) 153(4)
N2 H2N O1 0.92(4) 1.76(5) 2.619(4) 153(4)

loop_
_geom_torsion_atom_site_label_1
_geom_torsion_atom_site_label_2
_geom_torsion_atom_site_label_3
_geom_torsion_atom_site_label_4
_geom_torsion
C9 N1 C1 C2 178.4(4)
C10 N1 C1 C2 0.8(5)
C9 N1 C1 C6 -1.5(6)
C10 N1 C1 C6 -179.2(4)
N1 C1 C2 C3 -179.5(4)
C6 C1 C2 C3 0.5(6)
N1 C1 C2 C11 0.9(5)
C6 C1 C2 C11 -179.1(4)
C1 C2 C3 C4 -0.6(6)
C11 C2 C3 C4 178.9(5)
C2 C3 C4 C5 -0.5(7)
C3 C4 C5 C6 1.6(7)
N1 C1 C6 C5 -179.5(4)
C2 C1 C6 C5 0.6(6)
N1 C1 C6 C7 0.6(6)
C2 C1 C6 C7 -179.3(4)
C4 C5 C6 C1 -1.6(6)
C4 C5 C6 C7 178.3(4)
C1 C6 C7 O2 179.8(3)
C5 C6 C7 O2 -0.1(6)
C1 C6 C7 C8 0.5(6)
C5 C6 C7 C8 -179.4(4)
O2 C7 C8 C9 179.9(4)
C6 C7 C8 C9 -0.9(6)
O2 C7 C8 C12 1.6(6)
C6 C7 C8 C12 -179.1(3)
C1 N1 C9 O1 -178.9(3)
C10 N1 C9 O1 -1.6(6)
C1 N1 C9 C8 1.1(6)
C10 N1 C9 C8 178.4(4)
C7 C8 C9 O1 -180.0(4)
C12 C8 C9 O1 -1.7(6)
C7 C8 C9 N1 0.1(6)
C12 C8 C9 N1 178.3(3)
C9 N1 C10 C11 -179.7(4)
C1 N1 C10 C11 -2.1(5)
C3 C2 C11 C10 178.3(5)
C1 C2 C11 C10 -2.1(5)
N1 C10 C11 C2 2.5(5)
C13 N2 C12 O3 6.1(7)
C13 N2 C12 C8 -174.4(4)
C7 C8 C12 O3 -1.7(6)
C9 C8 C12 O3 180.0(3)
C7 C8 C12 N2 178.8(3)
C9 C8 C12 N2 0.5(6)
C12 N2 C13 C14 -5.9(7)
C12 N2 C13 C18 172.1(4)
C18 C13 C14 C15 -0.5(6)
N2 C13 C14 C15 177.4(4)
C13 C14 C15 C16 0.0(7)
C19 O4 C16 C15 -2.1(7)
C19 O4 C16 C17 178.5(4)
C14 C15 C16 O4 -178.9(4)
C14 C15 C16 C17 0.4(7)
O4 C16 C17 C18 179.1(4)
C15 C16 C17 C18 -0.3(7)
C16 C17 C18 C13 -0.2(7)
C14 C13 C18 C17 0.6(7)
N2 C13 C18 C17 -177.5(4)

_cod_database_fobs_code 2021390
